data_1572412
loop_
_publ_author_name
'Bussoli, Guido'
'Boccalini, Alberto'
'Bortoluzzi, Marco'
'Cesari, Cristiana'
'Iapalucci, Maria Carmela'
'Funaioli, Tiziana'
'Scorzoni, Giorgia'
'Zacchini, Stefano'
'Ruggieri, Silvia'
'Femoni, Cristina'

_publ_section_title
;
 Atomically precise rhodium-indium carbonyl nanoclusters: synthesis,
 characterization, crystal structure and electron-sponge features.
;
_journal_issue 38
_journal_name_full Nanoscale
_journal_page_first 17852
_journal_page_last 17867
_journal_paper_doi 10.1039/d4nr02922d
_journal_volume 16
_journal_year 2024
_chemical_formula_sum 'C34 H46 Cl3 In N2 O16 Rh6'
_chemical_formula_weight 1577.36
_space_group_crystal_system orthorhombic
_space_group_IT_number 62
_space_group_name_Hall '-P 2ac 2n'
_space_group_name_H-M_alt 'P n m a'
_atom_sites_solution_hydrogens geom
_audit_creation_method SHELXL-2014/7
_audit_update_record
;
2021-03-02 deposited with the CCDC.	2024-08-27 downloaded from the CCDC.
;
_cell_angle_alpha 90
_cell_angle_beta 90
_cell_angle_gamma 90
_cell_formula_units_Z 4
_cell_length_a 19.5591(11)
_cell_length_b 17.8943(10)
_cell_length_c 13.8681(8)
_cell_measurement_reflns_used 9825
_cell_measurement_temperature 77(2)
_cell_measurement_theta_max 30.582
_cell_measurement_theta_min 2.373
_cell_volume 4853.8(5)
_computing_structure_refinement 'SHELXL-2014/7 (Sheldrick, 2014)'
_diffrn_ambient_temperature 77(2)
_diffrn_measured_fraction_theta_full 0.999
_diffrn_measured_fraction_theta_max 0.999
_diffrn_measurement_device_type 'CMOS AREA DETECTOR'
_diffrn_measurement_method 'OMEGA SCANS'
_diffrn_radiation_type MoK\a
_diffrn_radiation_wavelength 0.71073
_diffrn_reflns_av_R_equivalents 0.0602
_diffrn_reflns_av_unetI/netI 0.0244
_diffrn_reflns_Laue_measured_fraction_full 0.999
_diffrn_reflns_Laue_measured_fraction_max 0.999
_diffrn_reflns_limit_h_max 23
_diffrn_reflns_limit_h_min -23
_diffrn_reflns_limit_k_max 21
_diffrn_reflns_limit_k_min -21
_diffrn_reflns_limit_l_max 16
_diffrn_reflns_limit_l_min -16
_diffrn_reflns_number 56365
_diffrn_reflns_point_group_measured_fraction_full 0.999
_diffrn_reflns_point_group_measured_fraction_max 0.999
_diffrn_reflns_theta_full 24.998
_diffrn_reflns_theta_max 24.998
_diffrn_reflns_theta_min 1.800
_exptl_absorpt_coefficient_mu 2.685
_exptl_absorpt_correction_type 'EMPIRICAL SADABS'
_exptl_crystal_colour BLACK
_exptl_crystal_density_diffrn 2.159
_exptl_crystal_description PRISMATIC
_exptl_crystal_F_000 3048
_exptl_crystal_size_max 0.250
_exptl_crystal_size_mid 0.200
_exptl_crystal_size_min 0.180
_exptl_transmission_factor_max 0.620
_exptl_transmission_factor_min 0.530
_refine_diff_density_max 1.181
_refine_diff_density_min -1.302
_refine_diff_density_rms 0.184
_refine_ls_extinction_method none
_refine_ls_goodness_of_fit_ref 1.204
_refine_ls_hydrogen_treatment constr
_refine_ls_matrix_type full
_refine_ls_number_parameters 305
_refine_ls_number_reflns 4429
_refine_ls_number_restraints 66
_refine_ls_restrained_S_all 1.201
_refine_ls_R_factor_all 0.0530
_refine_ls_R_factor_gt 0.0450
_refine_ls_shift/su_max 0.002
_refine_ls_shift/su_mean 0.000
_refine_ls_structure_factor_coef Fsqd
_refine_ls_weighting_details 'w=1/[\s^2^(Fo^2^)+(0.0104P)^2^+66.0455P] where P=(Fo^2^+2Fc^2^)/3'
_refine_ls_weighting_scheme calc
_refine_ls_wR_factor_gt 0.0809
_refine_ls_wR_factor_ref 0.0838
_reflns_Friedel_coverage 0.000
_reflns_number_gt 3910
_reflns_number_total 4429
_reflns_threshold_expression 'I > 2\s(I)'
_cod_data_source_file d4nr02922d2.cif
_cod_data_source_block Pnma
_cod_depositor_comments 'Adding full bibliography for 1572411--1572414.cif.'
_cod_database_code 1572412
_shelx_shelxl_version_number 2014/7
_shelx_space_group_comment
;
The symmetry employed for this shelxl refinement is uniquely defined
by the following loop, which should always be used as a source of
symmetry information in preference to the above space-group names.
They are only intended as comments.
;
_shelx_estimated_absorpt_t_min 0.553
_shelx_estimated_absorpt_t_max 0.644

loop_
_space_group_symop_operation_xyz
'x, y, z'
'-x+1/2, -y, z+1/2'
'-x, y+1/2, -z'
'x+1/2, -y+1/2, -z+1/2'
'-x, -y, -z'
'x-1/2, y, -z-1/2'
'x, -y-1/2, z'
'-x-1/2, y-1/2, z-1/2'

loop_
_atom_site_label
_atom_site_type_symbol
_atom_site_fract_x
_atom_site_fract_y
_atom_site_fract_z
_atom_site_U_iso_or_equiv
_atom_site_adp_type
_atom_site_occupancy
_atom_site_site_symmetry_order
_atom_site_calc_flag
_atom_site_refinement_flags_posn
_atom_site_refinement_flags_adp
_atom_site_refinement_flags_occupancy
_atom_site_disorder_assembly
_atom_site_disorder_group
In1 In 0.87021(3) 0.7500 0.67980(5) 0.01003(15) Uani 1 2 d S T P . .
Rh2 Rh 0.88866(4) 0.7500 0.88202(5) 0.00861(16) Uani 1 2 d S T P . .
Rh3 Rh 0.98224(3) 0.82821(3) 0.76415(3) 0.00897(12) Uani 1 1 d . . . . .
Rh4 Rh 1.08741(4) 0.7500 0.84937(5) 0.00854(16) Uani 1 2 d S T P . .
Rh5 Rh 0.99553(2) 0.67325(3) 0.96239(4) 0.00880(12) Uani 1 1 d . . . . .
Cl6 Cl 0.90285(12) 0.7500 0.50484(16) 0.0150(5) Uani 1 2 d S T P . .
Cl7 Cl 0.78523(8) 0.64688(9) 0.65965(11) 0.0133(3) Uani 1 1 d . . . . .
C1 C 0.9339(4) 0.9198(4) 0.7549(5) 0.0153(14) Uani 1 1 d . U . . .
O1 O 0.9071(3) 0.9758(3) 0.7515(4) 0.0257(12) Uani 1 1 d . U . . .
C2 C 1.0238(4) 0.8390(4) 0.6414(5) 0.0159(14) Uani 1 1 d . U . . .
O2 O 1.0509(3) 0.8471(3) 0.5702(4) 0.0242(12) Uani 1 1 d . U . . .
C3 C 1.0655(3) 0.8683(4) 0.8479(5) 0.0121(14) Uani 1 1 d . U . . .
O3 O 1.0994(2) 0.9221(2) 0.8439(3) 0.0139(10) Uani 1 1 d . U . . .
C4 C 1.1489(5) 0.7500 0.7428(7) 0.0133(19) Uani 1 2 d S TU P . .
O4 O 1.1817(4) 0.7500 0.6767(5) 0.0248(17) Uani 1 2 d S TU P . .
C5 C 1.1591(5) 0.7500 0.9448(7) 0.0102(18) Uani 1 2 d S TU P . .
O5 O 1.1960(3) 0.7500 1.0055(5) 0.0173(15) Uani 1 2 d S TU P . .
C6 C 1.0529(3) 0.6578(4) 1.0712(5) 0.0137(14) Uani 1 1 d . U . . .
O6 O 1.0860(3) 0.6467(3) 1.1363(4) 0.0253(12) Uani 1 1 d . U . . .
C7 C 0.9484(3) 0.5820(4) 0.9789(5) 0.0150(14) Uani 1 1 d . U . . .
O7 O 0.9214(3) 0.5264(3) 0.9885(4) 0.0259(12) Uani 1 1 d . U . . .
C8 C 0.9205(5) 0.7500 1.0274(6) 0.0102(18) Uani 1 2 d S TU P . .
O8 O 0.8922(4) 0.7500 1.1016(5) 0.0184(15) Uani 1 2 d S TU P . .
C9 C 0.8234(3) 0.6729(4) 0.8936(5) 0.0124(13) Uani 1 1 d . U . . .
O9 O 0.7845(2) 0.6267(3) 0.9083(4) 0.0206(11) Uani 1 1 d . U . . .
N1 N 0.1819(3) 0.4322(3) 0.6620(4) 0.0151(12) Uani 1 1 d . . . . .
C100 C 0.2322(3) 0.3921(4) 0.5954(5) 0.0160(15) Uani 1 1 d . . . . .
H10A H 0.2572 0.3540 0.6333 0.019 Uiso 1 1 calc R U . . .
H10B H 0.2060 0.3655 0.5448 0.019 Uiso 1 1 calc R U . . .
C101 C 0.2837(3) 0.4431(4) 0.5471(5) 0.0168(15) Uani 1 1 d . . . . .
H10C H 0.2595 0.4829 0.5124 0.025 Uiso 1 1 calc R U . . .
H10D H 0.3114 0.4142 0.5015 0.025 Uiso 1 1 calc R U . . .
H10E H 0.3135 0.4654 0.5961 0.025 Uiso 1 1 calc R U . . .
C102 C 0.1408(4) 0.4904(4) 0.6063(5) 0.0205(16) Uani 1 1 d . . . . .
H10F H 0.1088 0.5152 0.6516 0.025 Uiso 1 1 calc R U . . .
H10G H 0.1727 0.5290 0.5821 0.025 Uiso 1 1 calc R U . . .
C103 C 0.1000(4) 0.4604(5) 0.5219(6) 0.0270(18) Uani 1 1 d . . . . .
H10H H 0.1312 0.4373 0.4752 0.041 Uiso 1 1 calc R U . . .
H10I H 0.0752 0.5014 0.4909 0.041 Uiso 1 1 calc R U . . .
H10J H 0.0674 0.4229 0.5450 0.041 Uiso 1 1 calc R U . . .
C104 C 0.2187(4) 0.4761(4) 0.7409(5) 0.0193(16) Uani 1 1 d . . . . .
H10K H 0.2476 0.5147 0.7099 0.023 Uiso 1 1 calc R U . . .
H10L H 0.1840 0.5023 0.7805 0.023 Uiso 1 1 calc R U . . .
C105 C 0.2632(4) 0.4299(5) 0.8071(5) 0.0279(18) Uani 1 1 d . . . . .
H10M H 0.2350 0.3929 0.8407 0.042 Uiso 1 1 calc R U . . .
H10N H 0.2852 0.4626 0.8545 0.042 Uiso 1 1 calc R U . . .
H10O H 0.2983 0.4042 0.7691 0.042 Uiso 1 1 calc R U . . .
C106 C 0.1361(4) 0.3723(4) 0.7028(5) 0.0176(15) Uani 1 1 d . . . . .
H10P H 0.1642 0.3388 0.7435 0.021 Uiso 1 1 calc R U . . .
H10Q H 0.1180 0.3421 0.6486 0.021 Uiso 1 1 calc R U . . .
C107 C 0.0764(4) 0.3999(5) 0.7623(6) 0.032(2) Uani 1 1 d . . . . .
H10R H 0.0933 0.4316 0.8148 0.048 Uiso 1 1 calc R U . . .
H10S H 0.0518 0.3571 0.7895 0.048 Uiso 1 1 calc R U . . .
H10T H 0.0454 0.4289 0.7213 0.048 Uiso 1 1 calc R U . . .
O200 O 0.6899(5) 0.7500 0.2361(6) 0.042(2) Uani 1 2 d S T P . .
C201 C 0.6595(7) 0.7500 0.1590(8) 0.037(3) Uani 1 2 d S T P . .
C203 C 0.6963(8) 0.7500 0.0663(10) 0.052(4) Uani 1 2 d S T P . .
H20A H 0.6632 0.7500 0.0132 0.077 Uiso 1 2 calc R U P . .
H20B H 0.7251 0.7947 0.0620 0.077 Uiso 0.5 1 calc R U P . .
H20C H 0.7251 0.7053 0.0620 0.077 Uiso 0.5 1 calc R U P . .
C202 C 0.5836(8) 0.7500 0.1557(9) 0.072(6) Uani 1 2 d S T P . .
H20D H 0.5684 0.7500 0.0884 0.107 Uiso 1 2 calc R U P . .
H20E H 0.5662 0.7053 0.1882 0.107 Uiso 0.5 1 calc R U P . .
H20F H 0.5662 0.7947 0.1882 0.107 Uiso 0.5 1 calc R U P . .

loop_
_atom_site_aniso_label
_atom_site_aniso_U_11
_atom_site_aniso_U_22
_atom_site_aniso_U_33
_atom_site_aniso_U_23
_atom_site_aniso_U_13
_atom_site_aniso_U_12
In1 0.0125(3) 0.0090(3) 0.0087(3) 0.000 -0.0022(3) 0.000
Rh2 0.0093(4) 0.0088(4) 0.0077(4) 0.000 -0.0010(3) 0.000
Rh3 0.0114(3) 0.0084(2) 0.0071(2) 0.0010(2) -0.0003(2) -0.0002(2)
Rh4 0.0088(4) 0.0107(4) 0.0061(3) 0.000 0.0001(3) 0.000
Rh5 0.0105(3) 0.0090(2) 0.0069(2) 0.0011(2) -0.0005(2) 0.0001(2)
Cl6 0.0222(13) 0.0145(12) 0.0082(11) 0.000 -0.0032(9) 0.000
Cl7 0.0161(8) 0.0116(8) 0.0123(8) 0.0003(6) -0.0020(6) -0.0030(6)
C1 0.019(3) 0.015(3) 0.011(3) -0.002(3) -0.007(3) -0.002(3)
O1 0.034(3) 0.011(3) 0.032(3) -0.002(2) -0.014(2) 0.006(2)
C2 0.018(3) 0.011(3) 0.018(3) 0.001(2) -0.003(3) -0.005(2)
O2 0.032(3) 0.025(3) 0.016(3) 0.001(2) 0.006(2) -0.004(2)
C3 0.014(3) 0.016(3) 0.007(3) 0.002(3) -0.001(3) -0.002(3)
O3 0.017(2) 0.010(2) 0.014(2) 0.0013(19) 0.0013(19) -0.008(2)
C4 0.009(4) 0.021(5) 0.010(4) 0.000 -0.001(4) 0.000
O4 0.016(4) 0.042(4) 0.016(4) 0.000 0.006(3) 0.000
C5 0.008(4) 0.016(5) 0.007(4) 0.000 0.003(4) 0.000
O5 0.018(4) 0.021(4) 0.013(3) 0.000 -0.007(3) 0.000
C6 0.018(3) 0.017(3) 0.006(3) 0.002(3) 0.000(3) -0.002(3)
O6 0.023(3) 0.035(3) 0.018(3) 0.003(2) -0.005(2) 0.000(2)
C7 0.013(3) 0.020(4) 0.011(3) 0.003(3) -0.001(3) -0.003(3)
O7 0.027(3) 0.023(3) 0.028(3) 0.009(2) -0.008(2) -0.006(2)
C8 0.009(3) 0.013(3) 0.008(3) 0.000 -0.002(3) 0.000
O8 0.019(3) 0.026(4) 0.010(3) 0.000 0.003(3) 0.000
C9 0.011(3) 0.016(3) 0.010(3) 0.000(3) -0.002(3) -0.001(3)
O9 0.019(3) 0.018(3) 0.025(3) 0.006(2) 0.000(2) -0.004(2)
N1 0.019(3) 0.014(3) 0.012(3) -0.001(2) 0.004(2) 0.001(2)
C100 0.014(3) 0.014(4) 0.020(4) -0.006(3) -0.001(3) 0.000(3)
C101 0.010(3) 0.021(4) 0.019(4) -0.007(3) -0.002(3) 0.001(3)
C102 0.028(4) 0.013(4) 0.021(4) -0.003(3) 0.007(3) 0.000(3)
C103 0.026(4) 0.028(4) 0.027(4) 0.000(3) -0.007(3) 0.010(4)
C104 0.023(4) 0.016(4) 0.018(4) -0.009(3) 0.003(3) 0.000(3)
C105 0.033(5) 0.031(5) 0.020(4) -0.009(4) -0.005(4) -0.002(4)
C106 0.027(4) 0.013(4) 0.012(3) -0.004(3) 0.005(3) -0.002(3)
C107 0.036(5) 0.023(4) 0.037(5) 0.001(4) 0.010(4) -0.006(4)
O200 0.065(6) 0.037(5) 0.024(5) 0.000 -0.006(4) 0.000
C201 0.052(9) 0.044(8) 0.015(6) 0.000 -0.001(6) 0.000
C203 0.064(10) 0.060(10) 0.030(8) 0.000 -0.003(7) 0.000
C202 0.068(11) 0.135(17) 0.011(7) 0.000 0.003(7) 0.000

loop_
_atom_type_symbol
_atom_type_description
_atom_type_scat_dispersion_real
_atom_type_scat_dispersion_imag
_atom_type_scat_source
C C 0.0033 0.0016 'International Tables Vol C Tables 4.2.6.8 and 6.1.1.4'
H H 0.0000 0.0000 'International Tables Vol C Tables 4.2.6.8 and 6.1.1.4'
N N 0.0061 0.0033 'International Tables Vol C Tables 4.2.6.8 and 6.1.1.4'
O O 0.0106 0.0060 'International Tables Vol C Tables 4.2.6.8 and 6.1.1.4'
Cl Cl 0.1484 0.1585 'International Tables Vol C Tables 4.2.6.8 and 6.1.1.4'
Rh Rh -1.1178 0.9187 'International Tables Vol C Tables 4.2.6.8 and 6.1.1.4'
In In -0.7276 1.3100 'International Tables Vol C Tables 4.2.6.8 and 6.1.1.4'

loop_
_geom_angle_atom_site_label_1
_geom_angle_atom_site_label_2
_geom_angle_atom_site_label_3
_geom_angle
_geom_angle_site_symmetry_1
_geom_angle_site_symmetry_3
_geom_angle_publ_flag
Cl7 In1 Cl7 95.18(8) . 7_575 ?
Cl7 In1 Cl6 93.50(5) . . ?
Cl7 In1 Cl6 93.50(5) 7_575 . ?
Cl7 In1 Rh2 101.29(4) . . ?
Cl7 In1 Rh2 101.29(4) 7_575 . ?
Cl6 In1 Rh2 157.93(6) . . ?
Cl7 In1 Rh3 156.85(4) . . ?
Cl7 In1 Rh3 101.22(4) 7_575 . ?
Cl6 In1 Rh3 101.61(5) . . ?
Rh2 In1 Rh3 59.67(2) . . ?
Cl7 In1 Rh3 101.22(4) . 7_575 ?
Cl7 In1 Rh3 156.85(4) 7_575 7_575 ?
Cl6 In1 Rh3 101.61(5) . 7_575 ?
Rh2 In1 Rh3 59.67(2) . 7_575 ?
Rh3 In1 Rh3 58.80(2) . 7_575 ?
C9 Rh2 C9 94.0(4) 7_575 . ?
C9 Rh2 C8 96.8(3) 7_575 . ?
C9 Rh2 C8 96.8(3) . . ?
C9 Rh2 Rh5 96.6(2) 7_575 7_575 ?
C9 Rh2 Rh5 148.1(2) . 7_575 ?
C8 Rh2 Rh5 52.10(19) . 7_575 ?
C9 Rh2 Rh5 148.1(2) 7_575 . ?
C9 Rh2 Rh5 96.6(2) . . ?
C8 Rh2 Rh5 52.10(19) . . ?
Rh5 Rh2 Rh5 60.20(3) 7_575 . ?
C9 Rh2 Rh3 97.2(2) 7_575 . ?
C9 Rh2 Rh3 148.2(2) . . ?
C8 Rh2 Rh3 111.2(2) . . ?
Rh5 Rh2 Rh3 59.500(19) 7_575 . ?
Rh5 Rh2 Rh3 89.39(3) . . ?
C9 Rh2 Rh3 148.2(2) 7_575 7_575 ?
C9 Rh2 Rh3 97.2(2) . 7_575 ?
C8 Rh2 Rh3 111.2(2) . 7_575 ?
Rh5 Rh2 Rh3 89.39(3) 7_575 7_575 ?
Rh5 Rh2 Rh3 59.499(19) . 7_575 ?
Rh3 Rh2 Rh3 59.40(3) . 7_575 ?
C9 Rh2 In1 89.87(19) 7_575 . ?
C9 Rh2 In1 89.87(19) . . ?
C8 Rh2 In1 170.2(2) . . ?
Rh5 Rh2 In1 120.08(3) 7_575 . ?
Rh5 Rh2 In1 120.08(3) . . ?
Rh3 Rh2 In1 60.58(2) . . ?
Rh3 Rh2 In1 60.58(2) 7_575 . ?
C1 Rh3 C2 93.7(3) . . ?
C1 Rh3 C3 97.3(3) . . ?
C2 Rh3 C3 97.3(3) . . ?
C1 Rh3 Rh4 147.2(2) . . ?
C2 Rh3 Rh4 96.7(2) . . ?
C3 Rh3 Rh4 50.54(18) . . ?
C1 Rh3 Rh5 97.0(2) . 7_575 ?
C2 Rh3 Rh5 148.7(2) . 7_575 ?
C3 Rh3 Rh5 52.20(17) . 7_575 ?
Rh4 Rh3 Rh5 59.85(2) . 7_575 ?
C1 Rh3 Rh3 149.8(2) . 7_575 ?
C2 Rh3 Rh3 95.8(2) . 7_575 ?
C3 Rh3 Rh3 109.71(18) . 7_575 ?
Rh4 Rh3 Rh3 59.461(13) . 7_575 ?
Rh5 Rh3 Rh3 89.454(15) 7_575 7_575 ?
C1 Rh3 Rh2 98.3(2) . . ?
C2 Rh3 Rh2 147.9(2) . . ?
C3 Rh3 Rh2 110.34(17) . . ?
Rh4 Rh3 Rh2 89.08(2) . . ?
Rh5 Rh3 Rh2 58.68(2) 7_575 . ?
Rh3 Rh3 Rh2 60.302(13) 7_575 . ?
C1 Rh3 In1 90.8(2) . . ?
C2 Rh3 In1 90.6(2) . . ?
C3 Rh3 In1 168.22(18) . . ?
Rh4 Rh3 In1 120.04(2) . . ?
Rh5 Rh3 In1 118.43(2) 7_575 . ?
Rh3 Rh3 In1 60.600(12) 7_575 . ?
Rh2 Rh3 In1 59.75(2) . . ?
C4 Rh4 C5 94.2(4) . . ?
C4 Rh4 C3 96.76(18) . . ?
C5 Rh4 C3 98.65(17) . . ?
C4 Rh4 C3 96.76(18) . 7_575 ?
C5 Rh4 C3 98.65(17) . 7_575 ?
C3 Rh4 C3 157.1(4) . 7_575 ?
C4 Rh4 Rh5 148.65(8) . . ?
C5 Rh4 Rh5 94.8(2) . . ?
C3 Rh4 Rh5 111.42(18) . . ?
C3 Rh4 Rh5 52.19(17) 7_575 . ?
C4 Rh4 Rh5 148.65(8) . 7_575 ?
C5 Rh4 Rh5 94.8(2) . 7_575 ?
C3 Rh4 Rh5 52.18(17) . 7_575 ?
C3 Rh4 Rh5 111.42(17) 7_575 7_575 ?
Rh5 Rh4 Rh5 59.88(3) . 7_575 ?
C4 Rh4 Rh3 98.0(2) . . ?
C5 Rh4 Rh3 146.88(10) . . ?
C3 Rh4 Rh3 49.46(17) . . ?
C3 Rh4 Rh3 110.25(17) 7_575 . ?
Rh5 Rh4 Rh3 90.59(3) . . ?
Rh5 Rh4 Rh3 60.203(19) 7_575 . ?
C4 Rh4 Rh3 98.0(2) . 7_575 ?
C5 Rh4 Rh3 146.88(10) . 7_575 ?
C3 Rh4 Rh3 110.25(17) . 7_575 ?
C3 Rh4 Rh3 49.46(17) 7_575 7_575 ?
Rh5 Rh4 Rh3 60.203(19) . 7_575 ?
Rh5 Rh4 Rh3 90.59(3) 7_575 7_575 ?
Rh3 Rh4 Rh3 61.08(3) . 7_575 ?
C7 Rh5 C6 93.8(3) . . ?
C7 Rh5 C8 99.4(3) . . ?
C6 Rh5 C8 99.1(3) . . ?
C7 Rh5 C3 95.7(3) . 7_575 ?
C6 Rh5 C3 98.9(3) . 7_575 ?
C8 Rh5 C3 155.6(3) . 7_575 ?
C7 Rh5 Rh2 96.3(2) . . ?
C6 Rh5 Rh2 147.9(2) . . ?
C8 Rh5 Rh2 49.1(2) . . ?
C3 Rh5 Rh2 110.30(17) 7_575 . ?
C7 Rh5 Rh5 149.8(2) . 7_575 ?
C6 Rh5 Rh5 98.4(2) . 7_575 ?
C8 Rh5 Rh5 51.43(15) . 7_575 ?
C3 Rh5 Rh5 109.52(18) 7_575 7_575 ?
Rh2 Rh5 Rh5 59.897(13) . 7_575 ?
C7 Rh5 Rh4 145.0(2) . . ?
C6 Rh5 Rh4 98.0(2) . . ?
C8 Rh5 Rh4 110.92(15) . . ?
C3 Rh5 Rh4 50.07(18) 7_575 . ?
Rh2 Rh5 Rh4 90.94(2) . . ?
Rh5 Rh5 Rh4 60.062(13) 7_575 . ?
C7 Rh5 Rh3 93.8(2) . 7_575 ?
C6 Rh5 Rh3 147.6(2) . 7_575 ?
C8 Rh5 Rh3 110.5(2) . 7_575 ?
C3 Rh5 Rh3 49.02(17) 7_575 7_575 ?
Rh2 Rh5 Rh3 61.82(2) . 7_575 ?
Rh5 Rh5 Rh3 90.546(15) 7_575 7_575 ?
Rh4 Rh5 Rh3 59.95(2) . 7_575 ?
O1 C1 Rh3 177.2(6) . . ?
O2 C2 Rh3 176.9(6) . . ?
O3 C3 Rh3 133.3(5) . . ?
O3 C3 Rh4 134.0(5) . . ?
Rh3 C3 Rh4 80.0(2) . . ?
O3 C3 Rh5 131.1(5) . 7_575 ?
Rh3 C3 Rh5 78.8(2) . 7_575 ?
Rh4 C3 Rh5 77.7(2) . 7_575 ?
O4 C4 Rh4 175.9(8) . . ?
O5 C5 Rh4 174.1(8) . . ?
O6 C6 Rh5 178.0(6) . . ?
O7 C7 Rh5 178.5(6) . . ?
O8 C8 Rh2 134.5(7) . . ?
O8 C8 Rh5 132.5(4) . 7_575 ?
Rh2 C8 Rh5 78.8(3) . 7_575 ?
O8 C8 Rh5 132.5(4) . . ?
Rh2 C8 Rh5 78.8(3) . . ?
Rh5 C8 Rh5 77.1(3) 7_575 . ?
O9 C9 Rh2 174.6(6) . . ?
C106 N1 C102 111.3(5) . . ?
C106 N1 C104 112.2(5) . . ?
C102 N1 C104 105.1(5) . . ?
C106 N1 C100 106.0(5) . . ?
C102 N1 C100 110.7(5) . . ?
C104 N1 C100 111.7(5) . . ?
C101 C100 N1 114.3(5) . . ?
C101 C100 H10A 108.7 . . ?
N1 C100 H10A 108.7 . . ?
C101 C100 H10B 108.7 . . ?
N1 C100 H10B 108.7 . . ?
H10A C100 H10B 107.6 . . ?
C100 C101 H10C 109.5 . . ?
C100 C101 H10D 109.5 . . ?
H10C C101 H10D 109.5 . . ?
C100 C101 H10E 109.5 . . ?
H10C C101 H10E 109.5 . . ?
H10D C101 H10E 109.5 . . ?
C103 C102 N1 115.2(6) . . ?
C103 C102 H10F 108.5 . . ?
N1 C102 H10F 108.5 . . ?
C103 C102 H10G 108.5 . . ?
N1 C102 H10G 108.5 . . ?
H10F C102 H10G 107.5 . . ?
C102 C103 H10H 109.5 . . ?
C102 C103 H10I 109.5 . . ?
H10H C103 H10I 109.5 . . ?
C102 C103 H10J 109.5 . . ?
H10H C103 H10J 109.5 . . ?
H10I C103 H10J 109.5 . . ?
C105 C104 N1 115.2(6) . . ?
C105 C104 H10K 108.5 . . ?
N1 C104 H10K 108.5 . . ?
C105 C104 H10L 108.5 . . ?
N1 C104 H10L 108.5 . . ?
H10K C104 H10L 107.5 . . ?
C104 C105 H10M 109.5 . . ?
C104 C105 H10N 109.5 . . ?
H10M C105 H10N 109.5 . . ?
C104 C105 H10O 109.5 . . ?
H10M C105 H10O 109.5 . . ?
H10N C105 H10O 109.5 . . ?
N1 C106 C107 115.5(6) . . ?
N1 C106 H10P 108.4 . . ?
C107 C106 H10P 108.4 . . ?
N1 C106 H10Q 108.4 . . ?
C107 C106 H10Q 108.4 . . ?
H10P C106 H10Q 107.5 . . ?
C106 C107 H10R 109.5 . . ?
C106 C107 H10S 109.5 . . ?
H10R C107 H10S 109.5 . . ?
C106 C107 H10T 109.5 . . ?
H10R C107 H10T 109.5 . . ?
H10S C107 H10T 109.5 . . ?
O200 C201 C203 121.7(13) . . ?
O200 C201 C202 120.8(12) . . ?
C203 C201 C202 117.5(11) . . ?
C201 C203 H20A 109.5 . . ?
C201 C203 H20B 109.5 . . ?
H20A C203 H20B 109.5 . . ?
C201 C203 H20C 109.5 . . ?
H20A C203 H20C 109.5 . . ?
H20B C203 H20C 109.5 . . ?
C201 C202 H20D 109.5 . . ?
C201 C202 H20E 109.5 . . ?
H20D C202 H20E 109.5 . . ?
C201 C202 H20F 109.5 . . ?
H20D C202 H20F 109.5 . . ?
H20E C202 H20F 109.5 . . ?

loop_
_geom_bond_atom_site_label_1
_geom_bond_atom_site_label_2
_geom_bond_distance
_geom_bond_site_symmetry_2
_geom_bond_publ_flag
In1 Cl7 2.4991(16) . ?
In1 Cl7 2.4991(16) 7_575 ?
In1 Cl6 2.509(2) . ?
In1 Rh2 2.8275(10) . ?
In1 Rh3 2.8510(8) . ?
In1 Rh3 2.8511(8) 7_575 ?
Rh2 C9 1.886(7) 7_575 ?
Rh2 C9 1.886(7) . ?
Rh2 C8 2.110(9) . ?
Rh2 Rh5 2.7381(8) 7_575 ?
Rh2 Rh5 2.7381(8) . ?
Rh2 Rh3 2.8250(8) . ?
Rh2 Rh3 2.8250(8) 7_575 ?
Rh3 C1 1.897(7) . ?
Rh3 C2 1.897(7) . ?
Rh3 C3 2.125(7) . ?
Rh3 Rh4 2.7545(8) . ?
Rh3 Rh5 2.7615(7) 7_575 ?
Rh3 Rh3 2.7992(10) 7_575 ?
Rh4 C4 1.906(10) . ?
Rh4 C5 1.928(9) . ?
Rh4 C3 2.159(7) . ?
Rh4 C3 2.159(7) 7_575 ?
Rh4 Rh5 2.7517(8) . ?
Rh4 Rh5 2.7517(8) 7_575 ?
Rh4 Rh3 2.7545(8) 7_575 ?
Rh5 C7 1.889(7) . ?
Rh5 C6 1.900(7) . ?
Rh5 C8 2.203(7) . ?
Rh5 C3 2.225(6) 7_575 ?
Rh5 Rh5 2.7466(10) 7_575 ?
Rh5 Rh3 2.7615(7) 7_575 ?
C1 O1 1.131(8) . ?
C2 O2 1.128(8) . ?
C3 O3 1.169(8) . ?
C3 Rh5 2.225(6) 7_575 ?
C4 O4 1.118(12) . ?
C5 O5 1.109(11) . ?
C6 O6 1.129(8) . ?
C7 O7 1.133(8) . ?
C8 O8 1.168(11) . ?
C8 Rh5 2.203(7) 7_575 ?
C9 O9 1.143(8) . ?
N1 C106 1.506(9) . ?
N1 C102 1.526(9) . ?
N1 C104 1.528(9) . ?
N1 C100 1.530(8) . ?
C100 C101 1.517(10) . ?
C100 H10A 0.9900 . ?
C100 H10B 0.9900 . ?
C101 H10C 0.9800 . ?
C101 H10D 0.9800 . ?
C101 H10E 0.9800 . ?
C102 C103 1.515(10) . ?
C102 H10F 0.9900 . ?
C102 H10G 0.9900 . ?
C103 H10H 0.9800 . ?
C103 H10I 0.9800 . ?
C103 H10J 0.9800 . ?
C104 C105 1.512(10) . ?
C104 H10K 0.9900 . ?
C104 H10L 0.9900 . ?
C105 H10M 0.9800 . ?
C105 H10N 0.9800 . ?
C105 H10O 0.9800 . ?
C106 C107 1.514(10) . ?
C106 H10P 0.9900 . ?
C106 H10Q 0.9900 . ?
C107 H10R 0.9800 . ?
C107 H10S 0.9800 . ?
C107 H10T 0.9800 . ?
O200 C201 1.224(15) . ?
C201 C203 1.473(18) . ?
C201 C202 1.48(2) . ?
C203 H20A 0.9800 . ?
C203 H20B 0.9800 . ?
C203 H20C 0.9800 . ?
C202 H20D 0.9800 . ?
C202 H20E 0.9800 . ?
C202 H20F 0.9800 . ?

loop_
_geom_torsion_atom_site_label_1
_geom_torsion_atom_site_label_2
_geom_torsion_atom_site_label_3
_geom_torsion_atom_site_label_4
_geom_torsion
_geom_torsion_site_symmetry_1
_geom_torsion_site_symmetry_2
_geom_torsion_site_symmetry_3
_geom_torsion_site_symmetry_4
_geom_torsion_publ_flag
C106 N1 C100 C101 -179.6(6) . . . . ?
C102 N1 C100 C101 59.6(7) . . . . ?
C104 N1 C100 C101 -57.1(8) . . . . ?
C106 N1 C102 C103 -59.3(8) . . . . ?
C104 N1 C102 C103 179.0(6) . . . . ?
C100 N1 C102 C103 58.2(8) . . . . ?
C106 N1 C104 C105 58.7(8) . . . . ?
C102 N1 C104 C105 179.7(6) . . . . ?
C100 N1 C104 C105 -60.2(8) . . . . ?
C102 N1 C106 C107 -52.7(8) . . . . ?
C104 N1 C106 C107 64.7(8) . . . . ?
C100 N1 C106 C107 -173.1(6) . . . . ?
